data_1554051
loop_
_publ_author_name
'Dokko, Kaoru'
'Watanabe, Daiki'
'Ugata, Yosuke'
'Thomas, Morgan L.'
'Tsuzuki, Seiji'
'Shinoda, Wataru'
'Hashimoto, Kei'
'Ueno, Kazuhide'
'Umebayashi, Yasuhiro'
'Watanabe, Masayoshi'

_publ_section_title
;
 Direct Evidence for Li Ion Hopping Conduction in Highly Concentrated
 Sulfolane-Based Liquid Electrolytes.
;
_journal_issue 47
_journal_name_full 'The journal of physical chemistry. B'
_journal_page_first 10736
_journal_page_last 10745
_journal_paper_doi 10.1021/acs.jpcb.8b09439
_journal_volume 122
_journal_year 2018
_chemical_formula_moiety 'C4 H8 B F4 Li O2 S'
_chemical_formula_sum 'C4 H8 B F4 Li O2 S'
_chemical_formula_weight 213.91
_space_group_crystal_system orthorhombic
_space_group_IT_number 19
_space_group_name_Hall 'P 2ac 2ab'
_space_group_name_H-M_alt 'P 21 21 21'
_atom_sites_solution_hydrogens geom
_atom_sites_solution_primary dual
_audit_creation_date 2018-03-17
_audit_creation_method
;
Olex2 1.2
(compiled 2016.11.30 svn.r3356 for OlexSys, GUI svn.r5269)
;
_cell_angle_alpha 90
_cell_angle_beta 90
_cell_angle_gamma 90
_cell_formula_units_Z 4
_cell_length_a 5.1560(11)
_cell_length_b 8.8536(17)
_cell_length_c 18.337(3)
_cell_measurement_reflns_used 2540
_cell_measurement_temperature 223
_cell_measurement_theta_max 29.5470
_cell_measurement_theta_min 4.0750
_cell_volume 837.1(3)
_computing_cell_refinement 'CrysAlisPro 1.171.39.20a (Rigaku OD, 2015)'
_computing_data_collection 'CrysAlisPro 1.171.39.20a (Rigaku OD, 2015)'
_computing_data_reduction 'CrysAlisPro 1.171.39.20a (Rigaku OD, 2015)'
_computing_molecular_graphics 'Olex2 (Dolomanov et al., 2009)'
_computing_publication_material 'Olex2 (Dolomanov et al., 2009)'
_computing_structure_refinement 'ShelXL (Sheldrick, 2015)'
_computing_structure_solution 'ShelXT (Sheldrick, 2015)'
_diffrn_ambient_temperature 223
_diffrn_detector 'CCD plate'
_diffrn_measured_fraction_theta_full 0.9971
_diffrn_measured_fraction_theta_max 0.8698
_diffrn_measurement_details
;
List of Runs (angles in degrees, time in seconds):

  # Type    Start    End  Width  t~exp~   \w     \q     \k     \f   Frames
--------------------------------------------------------------------------
  1  \w      5.00  30.00   0.50    0.61    --   -0.10  81.00 -89.00   50
  2  \w    -80.00 -54.00   0.50    0.61    --   -0.10 -40.00 -37.00   52
  3  \w     -1.00  67.00   0.50    0.61    --   -0.10  77.00 -30.00  136
  4  \w    -17.00  65.00   0.50    0.61    --   -0.10  38.00 -90.00  164
  5  \w     19.00  44.00   0.50    0.61    --   -0.10  38.00-150.00   50
;
_diffrn_measurement_device 'four-circle diffractometer'
_diffrn_measurement_device_type 'XtaLAB Pro: Kappa dual offset/far'
_diffrn_measurement_method '\w scans'
_diffrn_orient_matrix_type 'CrysAlisPro convention (1999,Acta A55,543-557)'
_diffrn_orient_matrix_UB_11 0.0732053000
_diffrn_orient_matrix_UB_12 0.0601265000
_diffrn_orient_matrix_UB_13 -0.0152504000
_diffrn_orient_matrix_UB_21 -0.1163973000
_diffrn_orient_matrix_UB_22 0.0344667000
_diffrn_orient_matrix_UB_23 -0.0121817000
_diffrn_orient_matrix_UB_31 -0.0093633000
_diffrn_orient_matrix_UB_32 0.0400406000
_diffrn_orient_matrix_UB_33 0.0333358000
_diffrn_radiation_monochromator graphite
_diffrn_radiation_probe x-ray
_diffrn_radiation_type 'Mo K\a'
_diffrn_radiation_wavelength 0.71073
_diffrn_reflns_av_R_equivalents 0.0562
_diffrn_reflns_av_unetI/netI 0.0490
_diffrn_reflns_Laue_measured_fraction_full 0.998
_diffrn_reflns_Laue_measured_fraction_max 0.901
_diffrn_reflns_limit_h_max 7
_diffrn_reflns_limit_h_min -7
_diffrn_reflns_limit_k_max 12
_diffrn_reflns_limit_k_min -12
_diffrn_reflns_limit_l_max 24
_diffrn_reflns_limit_l_min -25
_diffrn_reflns_number 7196
_diffrn_reflns_point_group_measured_fraction_full 0.993
_diffrn_reflns_point_group_measured_fraction_max 0.869
_diffrn_reflns_theta_full 25.242
_diffrn_reflns_theta_max 30.180
_diffrn_reflns_theta_min 2.555
_diffrn_source 'fine-focus sealed X-ray tube'
_diffrn_source_type 'Enhance (Mo) X-ray Source'
_exptl_absorpt_coefficient_mu 0.412
_exptl_absorpt_correction_T_max 1.00000
_exptl_absorpt_correction_T_min 0.27488
_exptl_absorpt_correction_type multi-scan
_exptl_absorpt_process_details
;
CrysAlisPro 1.171.39.20a (Rigaku Oxford Diffraction, 2015)
Empirical absorption correction using spherical harmonics,
 implemented in SCALE3 ABSPACK scaling algorithm.
;
_exptl_crystal_colour 'clear colourless'
_exptl_crystal_density_diffrn 1.697
_exptl_crystal_description needle
_exptl_crystal_F_000 432
_exptl_crystal_size_max 0.9
_exptl_crystal_size_mid 0.2
_exptl_crystal_size_min 0.2
_refine_diff_density_max 0.361
_refine_diff_density_min -0.599
_refine_diff_density_rms 0.133
_refine_ls_abs_structure_details
;
 Flack x determined using 677 quotients [(I+)-(I-)]/[(I+)+(I-)]
 (Parsons, Flack and Wagner, Acta Cryst. B69 (2013) 249-259).
;
_refine_ls_abs_structure_Flack -0.10(7)
_refine_ls_extinction_method none
_refine_ls_goodness_of_fit_ref 0.880
_refine_ls_hydrogen_treatment constr
_refine_ls_matrix_type full
_refine_ls_number_parameters 118
_refine_ls_number_reflns 2164
_refine_ls_number_restraints 0
_refine_ls_restrained_S_all 0.880
_refine_ls_R_factor_all 0.0529
_refine_ls_R_factor_gt 0.0447
_refine_ls_shift/su_max 0.001
_refine_ls_shift/su_mean 0.000
_refine_ls_structure_factor_coef Fsqd
_refine_ls_weighting_details 'w=1/[\s^2^(Fo^2^)+(0.1000P)^2^] where P=(Fo^2^+2Fc^2^)/3'
_refine_ls_weighting_scheme calc
_refine_ls_wR_factor_gt 0.1128
_refine_ls_wR_factor_ref 0.1177
_reflns_Friedel_coverage 0.632
_reflns_Friedel_fraction_full 0.985
_reflns_Friedel_fraction_max 0.823
_reflns_number_gt 1913
_reflns_number_total 2164
_reflns_threshold_expression 'I > 2\s(I)'
_cod_data_source_file jp8b09439_si_002.cif
_cod_data_source_block watanabe_lab180314bf4_sl_1_1
_cod_database_code 1554051
_chemical_oxdiff_formula C4H8O2S1B1F4Li
_shelx_space_group_comment
;
The symmetry employed for this shelxl refinement is uniquely defined
by the following loop, which should always be used as a source of
symmetry information in preference to the above space-group names.
They are only intended as comments.
;
_diffrn_oxdiff_ac3_digest_frames
;
01ee2f307a1e36ac507d514787649e188100037ca69
;
_reflns_odcompleteness_completeness 99.71
_reflns_odcompleteness_iscentric 1
_reflns_odcompleteness_theta 26.32
_olex2_refinement_description
;
1. Fixed Uiso
 At 1.2 times of:
  All C(H,H) groups
2.a Secondary CH2 refined with riding coordinates:
 C1(H1A,H1B), C2(H2A,H2B), C3(H3A,H3B), C4(H4A,H4B)
;
_shelx_shelxl_version_number 2014/7
_olex2_submission_special_instructions 'No special instructions were received'
_oxdiff_exptl_absorpt_empirical_details
;
Empirical correction (ABSPACK) includes:
- Absorption correction using spherical harmonics
- Frame scaling
;
_oxdiff_exptl_absorpt_empirical_full_max 2.336
_oxdiff_exptl_absorpt_empirical_full_min 0.432

loop_
_space_group_symop_operation_xyz
'x, y, z'
'-x+1/2, -y, z+1/2'
'-x, y+1/2, -z+1/2'
'x+1/2, -y+1/2, -z'

loop_
_atom_site_label
_atom_site_type_symbol
_atom_site_fract_x
_atom_site_fract_y
_atom_site_fract_z
_atom_site_U_iso_or_equiv
_atom_site_adp_type
_atom_site_occupancy
_atom_site_site_symmetry_order
_atom_site_calc_flag
_atom_site_refinement_flags_posn
S1 S 1.06571(15) 0.53943(8) 0.57463(4) 0.0196(2) Uani 1 1 d .
F1 F 0.5605(5) 0.8921(3) 0.62399(13) 0.0410(6) Uani 1 1 d .
F2 F 0.4097(6) 1.1186(3) 0.58685(12) 0.0461(6) Uani 1 1 d .
F3 F 0.3707(5) 1.0491(3) 0.70523(11) 0.0382(5) Uani 1 1 d .
F4 F 0.1293(5) 0.9354(3) 0.61956(16) 0.0501(7) Uani 1 1 d .
O1 O 1.2944(5) 0.5239(3) 0.52905(14) 0.0304(5) Uani 1 1 d .
O2 O 0.8858(5) 0.6567(3) 0.55345(15) 0.0326(6) Uani 1 1 d .
C1 C 1.1610(8) 0.5586(4) 0.6676(2) 0.0323(8) Uani 1 1 d .
H1A H 1.3381 0.5980 0.6714 0.039 Uiso 1 1 calc R
H1B H 1.0432 0.6263 0.6939 0.039 Uiso 1 1 calc R
C2 C 1.1447(7) 0.3992(4) 0.69733(19) 0.0295(7) Uani 1 1 d .
H2A H 1.1349 0.4005 0.7507 0.035 Uiso 1 1 calc R
H2B H 1.2975 0.3406 0.6828 0.035 Uiso 1 1 calc R
C3 C 0.8975(7) 0.3301(4) 0.66475(19) 0.0290(7) Uani 1 1 d .
H3A H 0.8933 0.2210 0.6736 0.035 Uiso 1 1 calc R
H3B H 0.7434 0.3756 0.6870 0.035 Uiso 1 1 calc R
C4 C 0.9030(6) 0.3624(3) 0.58316(17) 0.0227(6) Uani 1 1 d .
H4A H 0.7266 0.3687 0.5635 0.027 Uiso 1 1 calc R
H4B H 0.9974 0.2829 0.5571 0.027 Uiso 1 1 calc R
B1 B 0.3693(7) 1.0015(4) 0.6343(2) 0.0223(7) Uani 1 1 d .
Li1 Li 0.8520(11) 0.8718(6) 0.5627(3) 0.0245(11) Uani 1 1 d .

loop_
_atom_site_aniso_label
_atom_site_aniso_U_11
_atom_site_aniso_U_22
_atom_site_aniso_U_33
_atom_site_aniso_U_23
_atom_site_aniso_U_13
_atom_site_aniso_U_12
S1 0.0220(3) 0.0172(3) 0.0197(3) 0.0009(3) -0.0027(3) -0.0007(3)
F1 0.0357(12) 0.0473(13) 0.0399(12) 0.0046(10) 0.0039(11) 0.0185(12)
F2 0.0696(18) 0.0378(12) 0.0310(12) 0.0111(9) 0.0126(12) 0.0054(13)
F3 0.0505(13) 0.0439(12) 0.0202(9) -0.0038(9) -0.0035(9) 0.0016(11)
F4 0.0260(12) 0.0724(18) 0.0520(15) -0.0141(13) -0.0089(11) -0.0132(12)
O1 0.0231(11) 0.0381(12) 0.0299(12) 0.0073(11) 0.0044(9) -0.0009(11)
O2 0.0338(14) 0.0202(11) 0.0440(15) -0.0005(10) -0.0093(11) 0.0072(10)
C1 0.044(2) 0.0295(18) 0.0232(15) -0.0049(13) -0.0096(14) -0.0042(15)
C2 0.0291(17) 0.0381(18) 0.0214(15) 0.0034(14) -0.0060(13) -0.0030(14)
C3 0.0262(17) 0.0383(17) 0.0225(15) 0.0051(13) 0.0018(12) -0.0072(15)
C4 0.0242(15) 0.0218(13) 0.0221(14) 0.0013(11) -0.0004(12) -0.0051(12)
B1 0.0201(16) 0.0268(18) 0.0201(15) -0.0014(12) -0.0038(12) 0.0013(12)
Li1 0.023(2) 0.024(2) 0.026(3) 0.003(2) -0.007(2) 0.002(2)

loop_
_atom_type_symbol
_atom_type_description
_atom_type_scat_dispersion_real
_atom_type_scat_dispersion_imag
_atom_type_scat_source
C C 0.0033 0.0016 'International Tables Vol C Tables 4.2.6.8 and 6.1.1.4'
H H 0.0000 0.0000 'International Tables Vol C Tables 4.2.6.8 and 6.1.1.4'
Li Li -0.0003 0.0001 'International Tables Vol C Tables 4.2.6.8 and 6.1.1.4'
B B 0.0013 0.0007 'International Tables Vol C Tables 4.2.6.8 and 6.1.1.4'
O O 0.0106 0.0060 'International Tables Vol C Tables 4.2.6.8 and 6.1.1.4'
F F 0.0171 0.0103 'International Tables Vol C Tables 4.2.6.8 and 6.1.1.4'
S S 0.1246 0.1234 'International Tables Vol C Tables 4.2.6.8 and 6.1.1.4'

loop_
_geom_angle_atom_site_label_1
_geom_angle_atom_site_label_2
_geom_angle_atom_site_label_3
_geom_angle
_geom_angle_site_symmetry_1
_geom_angle_site_symmetry_3
O1 S1 C1 109.62(18) . .
O1 S1 C4 110.42(16) . .
O1 S1 Li1 31.62(15) . 4_566
O2 S1 O1 115.75(16) . .
O2 S1 C1 111.44(17) . .
O2 S1 C4 110.67(16) . .
O2 S1 Li1 84.41(17) . 4_566
C1 S1 C4 97.45(16) . .
C1 S1 Li1 129.60(18) . 4_566
C4 S1 Li1 122.06(15) . 4_566
B1 F1 Li1 135.3(3) . .
B1 F4 Li1 156.8(3) . 1_455
S1 O1 Li1 125.3(2) . 4_566
S1 O2 Li1 138.3(2) . .
S1 C1 H1A 111.0 . .
S1 C1 H1B 111.0 . .
H1A C1 H1B 109.0 . .
C2 C1 S1 103.9(2) . .
C2 C1 H1A 111.0 . .
C2 C1 H1B 111.0 . .
C1 C2 H2A 110.5 . .
C1 C2 H2B 110.5 . .
C1 C2 C3 106.1(3) . .
H2A C2 H2B 108.7 . .
C3 C2 H2A 110.5 . .
C3 C2 H2B 110.5 . .
C2 C3 H3A 110.3 . .
C2 C3 H3B 110.3 . .
H3A C3 H3B 108.6 . .
C4 C3 C2 107.0(3) . .
C4 C3 H3A 110.3 . .
C4 C3 H3B 110.3 . .
S1 C4 H4A 110.7 . .
S1 C4 H4B 110.7 . .
C3 C4 S1 105.0(2) . .
C3 C4 H4A 110.7 . .
C3 C4 H4B 110.7 . .
H4A C4 H4B 108.8 . .
F1 B1 F4 108.0(3) . .
F2 B1 F1 109.4(3) . .
F2 B1 F4 109.2(3) . .
F3 B1 F1 109.9(3) . .
F3 B1 F2 111.7(3) . .
F3 B1 F4 108.6(3) . .
F1 Li1 S1 94.7(2) . 4_466
F1 Li1 O1 110.4(3) . 4_466
F1 Li1 O2 102.7(3) . .
F4 Li1 S1 139.9(3) 1_655 4_466
F4 Li1 F1 104.5(3) 1_655 .
F4 Li1 O1 117.4(3) 1_655 4_466
F4 Li1 O2 106.3(3) 1_655 .
O1 Li1 S1 23.07(11) 4_466 4_466
O2 Li1 S1 103.2(2) . 4_466
O2 Li1 O1 114.1(3) . 4_466

loop_
_geom_bond_atom_site_label_1
_geom_bond_atom_site_label_2
_geom_bond_distance
_geom_bond_site_symmetry_2
S1 O1 1.452(2) .
S1 O2 1.445(2) .
S1 C1 1.783(4) .
S1 C4 1.785(3) .
S1 Li1 3.023(6) 4_566
F1 B1 1.395(4) .
F1 Li1 1.885(6) .
F2 B1 1.370(4) .
F3 B1 1.367(4) .
F4 B1 1.395(4) .
F4 Li1 1.857(6) 1_455
O1 Li1 1.942(6) 4_566
O2 Li1 1.920(6) .
C1 H1A 0.9800 .
C1 H1B 0.9800 .
C1 C2 1.516(5) .
C2 H2A 0.9800 .
C2 H2B 0.9800 .
C2 C3 1.535(5) .
C3 H3A 0.9800 .
C3 H3B 0.9800 .
C3 C4 1.523(4) .
C4 H4A 0.9800 .
C4 H4B 0.9800 .
Li1 S1 3.023(5) 4_466
Li1 F4 1.857(6) 1_655
Li1 O1 1.942(6) 4_466
